data_7709240
loop_
_publ_author_name
'Hattori, Shingo'
'Nagai, Tomoya'
'Sekine, Akiko'
'Otsuka, Takuhiro'
'Shinozaki, Kazuteru'

_publ_section_title
;
 Reversible colour/luminescence colour changes of tetracyanoruthenium(II)
 complexes by sorption/desorption of water molecules in crystals.
;
_journal_issue 4
_journal_name_full 'Dalton transactions (Cambridge, England : 2003)'
_journal_page_first 1474
_journal_page_last 1480
_journal_paper_doi 10.1039/d1dt03666a
_journal_volume 51
_journal_year 2022
_chemical_formula_sum 'C14 H20 N6 O6 Ru Sr'
_chemical_formula_weight 557.05
_chemical_name_common Tetracyanorutenium(II)
_space_group_crystal_system triclinic
_space_group_IT_number 2
_space_group_name_Hall '-P 1'
_space_group_name_H-M_alt 'P -1'
_atom_sites_solution_hydrogens mixed
_audit_creation_method SHELXL-2018/3
_audit_update_record
;
2021-09-09 deposited with the CCDC.	2021-12-01 downloaded from the CCDC.
;
_cell_angle_alpha 87.538(3)
_cell_angle_beta 77.166(4)
_cell_angle_gamma 89.309(4)
_cell_formula_units_Z 2
_cell_length_a 6.5582(3)
_cell_length_b 11.2775(5)
_cell_length_c 13.6233(6)
_cell_measurement_reflns_used 14240
_cell_measurement_temperature 93(2)
_cell_measurement_theta_max 31.785
_cell_measurement_theta_min 2.419
_cell_volume 981.50(8)
_computing_cell_refinement 'CrysAlisPro 1.171.40.58a (Rigaku OD, 2019)'
_computing_data_collection 'CrysAlisPro 1.171.40.58a (Rigaku OD, 2019)'
_computing_data_reduction 'CrysAlisPro 1.171.40.58a (Rigaku OD, 2019)'
_computing_structure_refinement 'SHELXL-2018/3 (Sheldrick, 2018)'
_computing_structure_solution 'SHELXT 2018/2 (Sheldrick, 2018)'
_diffrn_ambient_temperature 93(2)
_diffrn_detector_area_resol_mean 10.000
_diffrn_measured_fraction_theta_full 0.999
_diffrn_measured_fraction_theta_max 0.812
_diffrn_measurement_device_type 'XtaLAB Synergy, Dualflex, HyPix'
_diffrn_measurement_method '\w scans'
_diffrn_radiation_type MoK\a
_diffrn_radiation_wavelength 0.71073
_diffrn_reflns_av_R_equivalents 0.0391
_diffrn_reflns_av_unetI/netI 0.0492
_diffrn_reflns_Laue_measured_fraction_full 0.999
_diffrn_reflns_Laue_measured_fraction_max 0.812
_diffrn_reflns_limit_h_max 9
_diffrn_reflns_limit_h_min -7
_diffrn_reflns_limit_k_max 15
_diffrn_reflns_limit_k_min -15
_diffrn_reflns_limit_l_max 20
_diffrn_reflns_limit_l_min -19
_diffrn_reflns_number 14240
_diffrn_reflns_point_group_measured_fraction_full 0.999
_diffrn_reflns_point_group_measured_fraction_max 0.812
_diffrn_reflns_theta_full 25.242
_diffrn_reflns_theta_max 31.785
_diffrn_reflns_theta_min 2.419
_diffrn_source 'micro-focus sealed X-ray tube'
_exptl_absorpt_coefficient_mu 3.531
_exptl_absorpt_correction_T_max 1.00000
_exptl_absorpt_correction_T_min 0.77464
_exptl_absorpt_correction_type multi-scan
_exptl_absorpt_process_details
;
CrysAlisPro 1.171.40.19a (Rigaku Oxford Diffraction, 2018)
Numerical absorption correction based on gaussian integration over
			a multifaceted crystal model
Empirical absorption correction using spherical harmonics,
 implemented in SCALE3 ABSPACK scaling algorithm.
;
_exptl_crystal_colour orange
_exptl_crystal_density_diffrn 1.885
_exptl_crystal_description block
_exptl_crystal_F_000 552
_exptl_crystal_size_max 0.161
_exptl_crystal_size_mid 0.141
_exptl_crystal_size_min 0.076
_refine_diff_density_max 0.536
_refine_diff_density_min -0.747
_refine_diff_density_rms 0.125
_refine_ls_extinction_coef 0.0020(4)
_refine_ls_extinction_expression Fc^*^=kFc[1+0.001xFc^2^\l^3^/sin(2\q)]^-1/4^
_refine_ls_extinction_method 'SHELXL-2018/3 (Sheldrick 2018)'
_refine_ls_goodness_of_fit_ref 1.033
_refine_ls_hydrogen_treatment mixed
_refine_ls_matrix_type full
_refine_ls_number_parameters 290
_refine_ls_number_reflns 5440
_refine_ls_number_restraints 31
_refine_ls_restrained_S_all 1.180
_refine_ls_R_factor_all 0.0365
_refine_ls_R_factor_gt 0.0285
_refine_ls_shift/su_max 0.001
_refine_ls_shift/su_mean 0.000
_refine_ls_structure_factor_coef Fsqd
_refine_ls_weighting_details 'w=1/[\s^2^(Fo^2^)+(0.0203P)^2^+0.4134P] where P=(Fo^2^+2Fc^2^)/3'
_refine_ls_weighting_scheme calc
_refine_ls_wR_factor_gt 0.0600
_refine_ls_wR_factor_ref 0.0624
_reflns_Friedel_coverage 0.000
_reflns_number_gt 4711
_reflns_number_total 5440
_reflns_threshold_expression 'I > 2\s(I)'
_cod_data_source_file d1dt03666a2.cif
_cod_data_source_block Sr-Rubpy-CN4
_cod_depositor_comments 'Adding full bibliography for 7709239--7709240.cif.'
_cod_database_code 7709240
_shelx_shelxl_version_number 2018/3
_shelx_space_group_comment
;
The symmetry employed for this shelxl refinement is uniquely defined
by the following loop, which should always be used as a source of
symmetry information in preference to the above space-group names.
They are only intended as comments.
;

loop_
_space_group_symop_operation_xyz
'x, y, z'
'-x, -y, -z'

loop_
_atom_site_label
_atom_site_type_symbol
_atom_site_fract_x
_atom_site_fract_y
_atom_site_fract_z
_atom_site_U_iso_or_equiv
_atom_site_adp_type
_atom_site_occupancy
_atom_site_site_symmetry_order
_atom_site_calc_flag
_atom_site_refinement_flags_posn
_atom_site_refinement_flags_adp
_atom_site_refinement_flags_occupancy
_atom_site_disorder_assembly
_atom_site_disorder_group
Ru1 Ru 0.65977(3) 0.74878(2) 0.22774(2) 0.00659(6) Uani 1 1 d . . . . .
N1 N 0.2814(3) 0.84670(17) 0.38974(15) 0.0133(4) Uani 1 1 d . . . . .
Sr2 Sr -0.02522(3) 0.76289(2) 0.53962(2) 0.00740(6) Uani 1 1 d D . . . .
O3 O -0.4178(3) 0.68185(15) 0.60093(13) 0.0133(3) Uani 1 1 d D . . . .
H3A H -0.448(4) 0.635(2) 0.6500(16) 0.020 Uiso 1 1 d D U . . .
H3B H -0.479(4) 0.657(2) 0.5573(17) 0.020 Uiso 1 1 d D U . . .
O4 O 0.2797(3) 0.59443(15) 0.49327(13) 0.0133(4) Uani 1 1 d D . . . .
H4A H 0.328(4) 0.593(2) 0.4314(13) 0.020 Uiso 1 1 d D U . . .
H4B H 0.235(4) 0.5266(15) 0.514(2) 0.020 Uiso 1 1 d D U . . .
O5 O 0.2586(3) 0.85082(15) 0.62160(13) 0.0146(4) Uani 1 1 d D . . . .
H5A H 0.373(3) 0.815(2) 0.621(2) 0.022 Uiso 1 1 d D U . . .
H5B H 0.226(4) 0.878(2) 0.6788(15) 0.022 Uiso 1 1 d D U . . .
O6 O -0.0325(3) 0.60872(15) 0.68811(13) 0.0149(4) Uani 1 1 d D . . . .
H6A H -0.148(3) 0.580(2) 0.7141(19) 0.022 Uiso 1 1 d D U . . .
H6B H 0.047(4) 0.5514(19) 0.6744(19) 0.022 Uiso 1 1 d D U . . .
O7 O -0.1920(3) 0.90703(15) 0.67850(13) 0.0132(4) Uani 1 1 d D . . . .
H7A H -0.118(4) 0.931(2) 0.7143(18) 0.020 Uiso 1 1 d D U . . .
H7B H -0.249(4) 0.9654(19) 0.6580(18) 0.020 Uiso 1 1 d D U . . .
O8 O -0.2660(3) 0.91151(15) 0.47138(13) 0.0170(4) Uani 1 1 d D . . . .
H8A H -0.266(5) 0.9816(14) 0.473(2) 0.025 Uiso 1 1 d D U . . .
H8B H -0.323(5) 0.889(2) 0.424(2) 0.025 Uiso 1 1 d D U . . .
N11 N 0.4226(3) 0.50132(18) 0.24863(15) 0.0140(4) Uani 1 1 d . . . . .
N13 N -0.1405(3) 0.63216(17) 0.39835(14) 0.0108(4) Uani 1 1 d . . . . .
N15 N 0.9017(3) 0.99709(18) 0.21606(15) 0.0124(4) Uani 1 1 d . . . . .
C24 C 0.8650(4) 0.7133(2) 0.01252(17) 0.0108(5) Uani 1 1 d . . . . .
C25 C 1.0087(4) 0.6775(2) -0.07225(18) 0.0135(5) Uani 1 1 d . . . . .
H25 H 0.985336 0.695226 -0.137667 0.016 Uiso 1 1 calc R U . . .
C18 C 0.6138(4) 0.8104(2) -0.08193(18) 0.0133(5) Uani 1 1 d . . . . .
H18 H 0.701852 0.790805 -0.144458 0.016 Uiso 1 1 calc R U . . .
C17 C 0.6708(4) 0.7781(2) 0.00839(17) 0.0096(4) Uani 1 1 d . . . . .
C27 C 1.2177(4) 0.5922(2) 0.03541(18) 0.0138(5) Uani 1 1 d . . . . .
H27 H 1.338094 0.549676 0.045095 0.017 Uiso 1 1 calc R U . . .
C28 C 1.0715(4) 0.63139(19) 0.11716(18) 0.0112(5) Uani 1 1 d . . . . .
H28 H 1.095839 0.616782 0.182802 0.013 Uiso 1 1 calc R U . . .
C19 C 0.4282(4) 0.8713(2) -0.07987(19) 0.0153(5) Uani 1 1 d . . . . .
H19 H 0.388611 0.894766 -0.140855 0.018 Uiso 1 1 calc R U . . .
C21 C 0.3647(4) 0.8634(2) 0.10004(18) 0.0119(5) Uani 1 1 d . . . . .
H21 H 0.277453 0.881647 0.163131 0.014 Uiso 1 1 calc R U . . .
C20 C 0.3010(4) 0.8976(2) 0.01229(19) 0.0135(5) Uani 1 1 d . . . . .
H20 H 0.172142 0.938261 0.015436 0.016 Uiso 1 1 calc R U . . .
C26 C 1.1863(4) 0.6158(2) -0.06063(19) 0.0161(5) Uani 1 1 d . . . . .
H26 H 1.285212 0.589999 -0.117822 0.019 Uiso 1 1 calc R U . . .
N22 N 0.5468(3) 0.80514(16) 0.09879(14) 0.0087(4) Uani 1 1 d . . . . .
N23 N 0.8964(3) 0.68931(16) 0.10740(14) 0.0077(4) Uani 1 1 d . . . . .
C14 C -0.2105(4) 0.68023(19) 0.33652(17) 0.0089(4) Uani 1 1 d . . . . .
C16 C 0.8159(4) 0.9072(2) 0.22005(16) 0.0093(4) Uani 1 1 d . . . . .
C12 C 0.5063(4) 0.5916(2) 0.23772(16) 0.0099(5) Uani 1 1 d . . . . .
C10 C 0.4221(4) 0.81201(19) 0.32994(17) 0.0095(4) Uani 1 1 d . . . . .

loop_
_atom_site_aniso_label
_atom_site_aniso_U_11
_atom_site_aniso_U_22
_atom_site_aniso_U_33
_atom_site_aniso_U_23
_atom_site_aniso_U_13
_atom_site_aniso_U_12
Ru1 0.00639(10) 0.00670(9) 0.00637(9) 0.00001(6) -0.00085(7) 0.00074(6)
N1 0.0132(11) 0.0126(10) 0.0124(9) 0.0030(8) 0.0002(8) 0.0025(8)
Sr2 0.00733(11) 0.00706(11) 0.00738(10) -0.00044(7) -0.00069(8) 0.00047(8)
O3 0.0121(9) 0.0143(9) 0.0132(8) 0.0023(7) -0.0026(7) -0.0012(7)
O4 0.0166(9) 0.0112(8) 0.0109(8) 0.0017(6) -0.0007(7) 0.0006(7)
O5 0.0102(9) 0.0167(9) 0.0177(9) -0.0066(7) -0.0039(7) 0.0048(7)
O6 0.0111(9) 0.0159(9) 0.0158(9) 0.0052(7) 0.0000(7) 0.0005(7)
O7 0.0143(9) 0.0114(8) 0.0152(8) -0.0023(7) -0.0062(7) 0.0039(7)
O8 0.0262(11) 0.0104(8) 0.0165(9) -0.0008(7) -0.0094(8) 0.0023(7)
N11 0.0118(11) 0.0142(10) 0.0150(10) 0.0018(8) -0.0010(8) -0.0003(8)
N13 0.0126(10) 0.0102(9) 0.0101(9) -0.0022(7) -0.0032(8) 0.0006(8)
N15 0.0134(10) 0.0129(10) 0.0116(9) -0.0012(8) -0.0040(8) -0.0002(8)
C24 0.0119(12) 0.0089(10) 0.0113(10) -0.0002(8) -0.0019(9) -0.0021(9)
C25 0.0149(13) 0.0144(12) 0.0104(11) -0.0025(9) -0.0006(10) -0.0035(9)
C18 0.0172(13) 0.0120(11) 0.0109(11) 0.0019(9) -0.0037(10) -0.0028(9)
C17 0.0115(12) 0.0091(10) 0.0086(10) 0.0013(8) -0.0029(9) -0.0050(8)
C27 0.0097(12) 0.0099(11) 0.0199(12) -0.0026(9) 0.0009(10) 0.0007(9)
C28 0.0103(12) 0.0074(10) 0.0153(11) 0.0001(8) -0.0020(9) 0.0005(8)
C19 0.0223(14) 0.0117(11) 0.0153(12) 0.0037(9) -0.0121(11) -0.0044(10)
C21 0.0120(12) 0.0091(11) 0.0150(11) -0.0005(9) -0.0038(10) 0.0002(9)
C20 0.0142(12) 0.0073(11) 0.0215(12) 0.0006(9) -0.0096(10) -0.0001(9)
C26 0.0145(13) 0.0116(11) 0.0183(12) -0.0064(9) 0.0057(10) -0.0026(9)
N22 0.0092(10) 0.0078(9) 0.0093(9) 0.0001(7) -0.0027(8) -0.0032(7)
N23 0.0082(10) 0.0060(9) 0.0083(9) 0.0002(7) -0.0008(7) -0.0010(7)
C14 0.0087(11) 0.0066(10) 0.0110(10) -0.0045(8) -0.0006(9) -0.0001(8)
C16 0.0080(11) 0.0148(11) 0.0059(10) -0.0017(8) -0.0028(9) 0.0045(9)
C12 0.0087(11) 0.0137(11) 0.0065(10) 0.0007(8) -0.0006(9) 0.0033(9)
C10 0.0106(12) 0.0079(10) 0.0106(10) 0.0015(8) -0.0040(9) -0.0023(8)

loop_
_atom_type_symbol
_atom_type_description
_atom_type_scat_dispersion_real
_atom_type_scat_dispersion_imag
_atom_type_scat_source
C C 0.0033 0.0016 'International Tables Vol C Tables 4.2.6.8 and 6.1.1.4'
H H 0.0000 0.0000 'International Tables Vol C Tables 4.2.6.8 and 6.1.1.4'
N N 0.0061 0.0033 'International Tables Vol C Tables 4.2.6.8 and 6.1.1.4'
O O 0.0106 0.0060 'International Tables Vol C Tables 4.2.6.8 and 6.1.1.4'
Ru Ru -1.2594 0.8363 'International Tables Vol C Tables 4.2.6.8 and 6.1.1.4'
Sr Sr -1.5307 3.2498 'International Tables Vol C Tables 4.2.6.8 and 6.1.1.4'

loop_
_geom_angle_atom_site_label_1
_geom_angle_atom_site_label_2
_geom_angle_atom_site_label_3
_geom_angle
_geom_angle_site_symmetry_1
_geom_angle_site_symmetry_3
_geom_angle_publ_flag
C14 Ru1 C10 90.62(9) 1_655 . ?
C14 Ru1 C12 85.98(9) 1_655 . ?
C10 Ru1 C12 89.16(9) . . ?
C14 Ru1 C16 93.11(9) 1_655 . ?
C10 Ru1 C16 90.51(9) . . ?
C12 Ru1 C16 179.04(8) . . ?
C14 Ru1 N23 95.44(8) 1_655 . ?
C10 Ru1 N23 173.94(8) . . ?
C12 Ru1 N23 91.16(8) . . ?
C16 Ru1 N23 89.26(8) . . ?
C14 Ru1 N22 172.20(8) 1_655 . ?
C10 Ru1 N22 96.68(8) . . ?
C12 Ru1 N22 91.37(8) . . ?
C16 Ru1 N22 89.57(8) . . ?
N23 Ru1 N22 77.26(7) . . ?
C10 N1 Sr2 139.56(17) . . ?
O8 Sr2 O7 70.07(5) . . ?
O8 Sr2 O5 116.95(6) . . ?
O7 Sr2 O5 69.30(6) . . ?
O8 Sr2 O6 140.56(6) . . ?
O7 Sr2 O6 85.21(5) . . ?
O5 Sr2 O6 79.48(6) . . ?
O8 Sr2 N1 86.29(6) . . ?
O7 Sr2 N1 117.69(6) . . ?
O5 Sr2 N1 72.79(6) . . ?
O6 Sr2 N1 133.02(6) . . ?
O8 Sr2 O3 72.66(6) . . ?
O7 Sr2 O3 76.94(6) . . ?
O5 Sr2 O3 137.21(5) . . ?
O6 Sr2 O3 72.09(5) . . ?
N1 Sr2 O3 148.83(6) . . ?
O8 Sr2 N13 79.47(6) . . ?
O7 Sr2 N13 139.01(6) . . ?
O5 Sr2 N13 151.43(6) . . ?
O6 Sr2 N13 102.94(6) . . ?
N1 Sr2 N13 86.00(6) . . ?
O3 Sr2 N13 68.04(6) . . ?
O8 Sr2 O4 146.20(5) . . ?
O7 Sr2 O4 142.43(5) . . ?
O5 Sr2 O4 80.01(5) . . ?
O6 Sr2 O4 67.87(5) . . ?
N1 Sr2 O4 70.47(6) . . ?
O3 Sr2 O4 116.02(5) . . ?
N13 Sr2 O4 74.87(6) . . ?
Sr2 O3 H3A 120.2(18) . . ?
Sr2 O3 H3B 118.6(17) . . ?
H3A O3 H3B 106(3) . . ?
Sr2 O4 H4A 111.8(16) . . ?
Sr2 O4 H4B 111.6(17) . . ?
H4A O4 H4B 108(3) . . ?
Sr2 O5 H5A 121.2(17) . . ?
Sr2 O5 H5B 120.7(18) . . ?
H5A O5 H5B 104(3) . . ?
Sr2 O6 H6A 115.9(17) . . ?
Sr2 O6 H6B 114.8(17) . . ?
H6A O6 H6B 105(3) . . ?
Sr2 O7 H7A 117.3(18) . . ?
Sr2 O7 H7B 114.4(17) . . ?
H7A O7 H7B 107(3) . . ?
Sr2 O8 H8A 127.6(19) . . ?
Sr2 O8 H8B 117.8(16) . . ?
H8A O8 H8B 111(3) . . ?
C14 N13 Sr2 118.90(16) . . ?
N23 C24 C25 121.1(2) . . ?
N23 C24 C17 115.1(2) . . ?
C25 C24 C17 123.8(2) . . ?
C26 C25 C24 119.5(2) . . ?
C26 C25 H25 120.2 . . ?
C24 C25 H25 120.2 . . ?
C19 C18 C17 119.6(2) . . ?
C19 C18 H18 120.2 . . ?
C17 C18 H18 120.2 . . ?
N22 C17 C18 121.1(2) . . ?
N22 C17 C24 116.0(2) . . ?
C18 C17 C24 122.9(2) . . ?
C28 C27 C26 119.1(2) . . ?
C28 C27 H27 120.4 . . ?
C26 C27 H27 120.4 . . ?
N23 C28 C27 122.6(2) . . ?
N23 C28 H28 118.7 . . ?
C27 C28 H28 118.7 . . ?
C20 C19 C18 119.1(2) . . ?
C20 C19 H19 120.4 . . ?
C18 C19 H19 120.4 . . ?
N22 C21 C20 122.3(2) . . ?
N22 C21 H21 118.8 . . ?
C20 C21 H21 118.8 . . ?
C19 C20 C21 119.0(2) . . ?
C19 C20 H20 120.5 . . ?
C21 C20 H20 120.5 . . ?
C27 C26 C25 119.1(2) . . ?
C27 C26 H26 120.5 . . ?
C25 C26 H26 120.5 . . ?
C21 N22 C17 118.8(2) . . ?
C21 N22 Ru1 125.57(16) . . ?
C17 N22 Ru1 115.65(15) . . ?
C28 N23 C24 118.5(2) . . ?
C28 N23 Ru1 125.46(15) . . ?
C24 N23 Ru1 116.03(15) . . ?
N13 C14 Ru1 174.9(2) . 1_455 ?
N15 C16 Ru1 179.2(2) . . ?
N11 C12 Ru1 176.0(2) . . ?
N1 C10 Ru1 178.6(2) . . ?

loop_
_geom_bond_atom_site_label_1
_geom_bond_atom_site_label_2
_geom_bond_distance
_geom_bond_site_symmetry_2
_geom_bond_publ_flag
Ru1 C14 1.991(2) 1_655 ?
Ru1 C10 1.993(2) . ?
Ru1 C12 2.033(2) . ?
Ru1 C16 2.057(2) . ?
Ru1 N23 2.1178(19) . ?
Ru1 N22 2.1237(19) . ?
N1 C10 1.163(3) . ?
N1 Sr2 2.676(2) . ?
Sr2 O8 2.5733(17) . ?
Sr2 O7 2.5924(17) . ?
Sr2 O5 2.5998(18) . ?
Sr2 O6 2.6028(17) . ?
Sr2 O3 2.6825(18) . ?
Sr2 N13 2.7140(19) . ?
Sr2 O4 2.7307(17) . ?
O3 H3A 0.823(16) . ?
O3 H3B 0.847(16) . ?
O4 H4A 0.833(16) . ?
O4 H4B 0.837(16) . ?
O5 H5A 0.846(16) . ?
O5 H5B 0.833(16) . ?
O6 H6A 0.827(17) . ?
O6 H6B 0.827(16) . ?
O7 H7A 0.816(16) . ?
O7 H7B 0.821(16) . ?
O8 H8A 0.792(16) . ?
O8 H8B 0.864(16) . ?
N11 C12 1.151(3) . ?
N13 C14 1.158(3) . ?
N15 C16 1.159(3) . ?
C24 N23 1.369(3) . ?
C24 C25 1.390(3) . ?
C24 C17 1.471(3) . ?
C25 C26 1.385(4) . ?
C25 H25 0.9500 . ?
C18 C19 1.386(4) . ?
C18 C17 1.396(3) . ?
C18 H18 0.9500 . ?
C17 N22 1.361(3) . ?
C27 C28 1.383(3) . ?
C27 C26 1.383(4) . ?
C27 H27 0.9500 . ?
C28 N23 1.344(3) . ?
C28 H28 0.9500 . ?
C19 C20 1.386(4) . ?
C19 H19 0.9500 . ?
C21 N22 1.353(3) . ?
C21 C20 1.390(3) . ?
C21 H21 0.9500 . ?
C20 H20 0.9500 . ?
C26 H26 0.9500 . ?

loop_
_geom_torsion_atom_site_label_1
_geom_torsion_atom_site_label_2
_geom_torsion_atom_site_label_3
_geom_torsion_atom_site_label_4
_geom_torsion
_geom_torsion_site_symmetry_1
_geom_torsion_site_symmetry_2
_geom_torsion_site_symmetry_3
_geom_torsion_site_symmetry_4
_geom_torsion_publ_flag
N23 C24 C25 C26 0.4(4) . . . . ?
C17 C24 C25 C26 -179.4(2) . . . . ?
C19 C18 C17 N22 0.1(4) . . . . ?
C19 C18 C17 C24 179.9(2) . . . . ?
N23 C24 C17 N22 -0.4(3) . . . . ?
C25 C24 C17 N22 179.3(2) . . . . ?
N23 C24 C17 C18 179.7(2) . . . . ?
C25 C24 C17 C18 -0.5(4) . . . . ?
C26 C27 C28 N23 1.7(4) . . . . ?
C17 C18 C19 C20 -0.9(4) . . . . ?
C18 C19 C20 C21 0.9(4) . . . . ?
N22 C21 C20 C19 -0.1(4) . . . . ?
C28 C27 C26 C25 -0.3(4) . . . . ?
C24 C25 C26 C27 -0.7(4) . . . . ?
C20 C21 N22 C17 -0.6(3) . . . . ?
C20 C21 N22 Ru1 180.00(17) . . . . ?
C18 C17 N22 C21 0.6(3) . . . . ?
C24 C17 N22 C21 -179.2(2) . . . . ?
C18 C17 N22 Ru1 -179.94(18) . . . . ?
C24 C17 N22 Ru1 0.2(3) . . . . ?
C27 C28 N23 C24 -1.9(3) . . . . ?
C27 C28 N23 Ru1 178.31(17) . . . . ?
C25 C24 N23 C28 0.9(3) . . . . ?
C17 C24 N23 C28 -179.3(2) . . . . ?
C25 C24 N23 Ru1 -179.35(18) . . . . ?
C17 C24 N23 Ru1 0.4(3) . . . . ?
